data_4348490
loop_
_publ_author_name
'P\'erez-Aguirre, Rub\'en'
'Beobide, Garikoitz'
'Castillo, Oscar'
'de Pedro, Imanol'
'Luque, Antonio'
'P\'erez-Y\'a\~nez, Sonia'
'Rodr\'iguez Fern\'andez, Jes\'us'
'Rom\'an, Pascual'

_publ_contact_author
;
 Oscar Castillo. Departamento de Quimica Inorganica. 
 Facultad de Ciencia y Tecnologia
 Universidad del Pais Vasco,  Apdo. 644, E-48080 Bilbao, Spain
;
_publ_section_title
;
 3D Magnetically Ordered Open Supramolecular Architectures Based on
 Ferrimagnetic Cu/Adenine/Hydroxide Heptameric Wheels.
;
_journal_issue 15
_journal_name_full 'Inorganic chemistry'
_journal_page_first 7755
_journal_page_last 7763
_journal_paper_doi 10.1021/acs.inorgchem.6b01231
_journal_volume 55
_journal_year 2016
_chemical_formula_moiety
;
(C30 H42 Cu7 N30 O12), (O4 S), 2(H2O), n(H2O)
;
_chemical_formula_sum 'C30 H28 Cu7 N30 O24 S2'
_chemical_formula_weight 1701.72
_chemical_name_systematic
; 
hexakis(mu-adeninato)hexa(mu3-hidroxido)hexa(mu-aqua)heptacopper(II)
sulfate - triethylammonium sulphate (1/1) n-hydrate
;
_space_group_crystal_system trigonal
_space_group_IT_number 167
_space_group_name_Hall '-R 3 2"c'
_space_group_name_H-M_alt 'R -3 c :H'
_atom_sites_solution_hydrogens geom
_atom_sites_solution_primary direct
_atom_sites_solution_secondary difmap
_audit_creation_method SHELXL
_cell_angle_alpha 90.00
_cell_angle_beta 90.00
_cell_angle_gamma 120.00
_cell_formula_units_Z 6
_cell_length_a 18.9582(5)
_cell_length_b 18.9582(5)
_cell_length_c 43.2908(14)
_cell_measurement_reflns_used 34734
_cell_measurement_temperature 100(2)
_cell_measurement_theta_max 27.00
_cell_measurement_theta_min 1.56
_cell_measurement_wavelength 0.71073
_cell_volume 13474.7(7)
_computing_cell_refinement 'CrysAlis CCD (Oxford Diffraction, 2003)'
_computing_data_collection 'CrysAlis CCD (Oxford Diffraction, 2003)'
_computing_data_reduction 'CrysAlis RED (Oxford Diffraction, 2003)'
_computing_molecular_graphics 'Ortep-3 (Farrugia, 1997)'
_computing_publication_material 'WinGX (Farrugia, 1999)'
_computing_structure_refinement 'SHELXL-97 (Sheldrick, 1997)'
_computing_structure_solution 'Sir92 (Altomare et al., 1993)'
_diffrn_ambient_temperature 100(2)
_diffrn_measured_fraction_theta_full 0.999
_diffrn_measured_fraction_theta_max 0.999
_diffrn_measurement_device_type 'SuperNova, Single source at offset, Eos'
_diffrn_measurement_method \w
_diffrn_radiation_monochromator mirror
_diffrn_radiation_source 'SuperNova (Mo) X-ray source'
_diffrn_radiation_type MoK\a
_diffrn_radiation_wavelength 0.71073
_diffrn_reflns_av_R_equivalents 0.0516
_diffrn_reflns_av_sigmaI/netI 0.0253
_diffrn_reflns_limit_h_max 24
_diffrn_reflns_limit_h_min -19
_diffrn_reflns_limit_k_max 21
_diffrn_reflns_limit_k_min -23
_diffrn_reflns_limit_l_max 52
_diffrn_reflns_limit_l_min -55
_diffrn_reflns_number 34104
_diffrn_reflns_theta_full 27.00
_diffrn_reflns_theta_max 27.00
_diffrn_reflns_theta_min 1.56
_diffrn_standards_decay_% 0
_diffrn_standards_interval_count 0
_diffrn_standards_interval_time 0
_diffrn_standards_number 0
_exptl_absorpt_coefficient_mu 1.739
_exptl_absorpt_correction_T_max 0.922
_exptl_absorpt_correction_T_min 0.831
_exptl_absorpt_correction_type numerical
_exptl_absorpt_process_details
;
CrysAlis RED, Oxford Diffraction Ltd.,
Version 1.170.32 (release 06.06.2003 CrysAlis170 VC++)
(compiled Jun  6 2003,13:53:32)
Analytical numeric absorption correction using a multifaceted crystal
model based on expressions derived by R.C. Clark & J.S. Reid.
;
_exptl_crystal_colour 'light blue'
_exptl_crystal_density_diffrn 1.258
_exptl_crystal_density_meas ?
_exptl_crystal_description cube
_exptl_crystal_F_000 5070
_exptl_crystal_size_max 0.09
_exptl_crystal_size_mid 0.09
_exptl_crystal_size_min 0.09
_platon_squeeze_details
;
;
_refine_diff_density_max 1.914
_refine_diff_density_min -0.591
_refine_diff_density_rms 0.144
_refine_ls_extinction_method none
_refine_ls_goodness_of_fit_ref 1.1577
_refine_ls_hydrogen_treatment constr
_refine_ls_matrix_type full
_refine_ls_number_parameters 122
_refine_ls_number_reflns 3280
_refine_ls_number_restraints 43
_refine_ls_restrained_S_all 1.149
_refine_ls_R_factor_all 0.1142
_refine_ls_R_factor_gt 0.0969
_refine_ls_shift/su_max 0.001
_refine_ls_shift/su_mean 0.000
_refine_ls_structure_factor_coef Fsqd
_refine_ls_weighting_details 'calc w=1/[\s^2^(Fo^2^)+(0.2000P)^2^+0.0000P] where P=(Fo^2^+2Fc^2^)/3'
_refine_ls_weighting_scheme calc
_refine_ls_wR_factor_gt 0.3083
_refine_ls_wR_factor_ref 0.3237
_reflns_number_gt 2014
_reflns_number_total 3280
_reflns_threshold_expression >2sigma(I)
_cod_data_source_file ic6b01231_si_002.cif
_cod_data_source_block Compound-2
_cod_depositor_comments
;
The following automatic conversions were performed:

data item '_exptl_crystal_density_meas' value 'not measured' was
changed to '?' -- the value is perceived as not measured.

Automatic conversion script
Id: cif_fix_values 6909 2019-04-08 15:41:33Z antanas 
;
_cod_original_sg_symbol_H-M 'R -3c'
_cod_database_code 4348490

loop_
_symmetry_equiv_pos_as_xyz
'x, y, z'
'-y, x-y, z'
'-x+y, -x, z'
'x-y, -y, -z+1/2'
'-x, -x+y, -z+1/2'
'y, x, -z+1/2'
'x+2/3, y+1/3, z+1/3'
'-y+2/3, x-y+1/3, z+1/3'
'-x+y+2/3, -x+1/3, z+1/3'
'x-y+2/3, -y+1/3, -z+5/6'
'-x+2/3, -x+y+1/3, -z+5/6'
'y+2/3, x+1/3, -z+5/6'
'x+1/3, y+2/3, z+2/3'
'-y+1/3, x-y+2/3, z+2/3'
'-x+y+1/3, -x+2/3, z+2/3'
'x-y+1/3, -y+2/3, -z+7/6'
'-x+1/3, -x+y+2/3, -z+7/6'
'y+1/3, x+2/3, -z+7/6'
'-x, -y, -z'
'y, -x+y, -z'
'x-y, x, -z'
'-x+y, y, z-1/2'
'x, x-y, z-1/2'
'-y, -x, z-1/2'
'-x+2/3, -y+1/3, -z+1/3'
'y+2/3, -x+y+1/3, -z+1/3'
'x-y+2/3, x+1/3, -z+1/3'
'-x+y+2/3, y+1/3, z-1/6'
'x+2/3, x-y+1/3, z-1/6'
'-y+2/3, -x+1/3, z-1/6'
'-x+1/3, -y+2/3, -z+2/3'
'y+1/3, -x+y+2/3, -z+2/3'
'x-y+1/3, x+2/3, -z+2/3'
'-x+y+1/3, y+2/3, z+1/6'
'x+1/3, x-y+2/3, z+1/6'
'-y+1/3, -x+2/3, z+1/6'

loop_
_atom_site_label
_atom_site_type_symbol
_atom_site_fract_x
_atom_site_fract_y
_atom_site_fract_z
_atom_site_U_iso_or_equiv
_atom_site_adp_type
_atom_site_occupancy
_atom_site_symmetry_multiplicity
_atom_site_calc_flag
_atom_site_refinement_flags
_atom_site_disorder_assembly
_atom_site_disorder_group
Cu1 Cu 1.0000 1.0000 0.5000 0.0607(5) Uani 1 6 d S . .
Cu2 Cu 0.81676(4) 0.94861(5) 0.500713(17) 0.0755(4) Uani 1 1 d . . .
N1 N 0.6567(3) 0.6378(3) 0.54504(11) 0.111(2) Uiso 1 1 d D . .
C2 C 0.7289(3) 0.6748(4) 0.52954(11) 0.094(2) Uani 1 1 d D B .
H2 H 0.7561 0.6465 0.5251 0.113 Uiso 1 1 calc R A 2
N3 N 0.7611(3) 0.7549(3) 0.52044(9) 0.0926(18) Uani 1 1 d D . .
C4 C 0.7130(4) 0.7886(5) 0.52877(10) 0.0849(18) Uani 1 1 d D B .
C5A C 0.6363(5) 0.7444(5) 0.54543(12) 0.091(3) Uiso 0.678(13) 1 d PD B 1
C6A C 0.6101(5) 0.6641(5) 0.55334(13) 0.080(3) Uiso 0.678(13) 1 d PD B 1
N6A N 0.5393(5) 0.6206(5) 0.56881(14) 0.106(3) Uiso 0.678(13) 1 d PD B 1
H6A1 H 0.5227 0.5708 0.5738 0.127 Uiso 0.678(13) 1 calc PR B 1
H6A2 H 0.5107 0.6427 0.5737 0.127 Uiso 0.678(13) 1 calc PR B 1
C5B C 0.6485(5) 0.7093(6) 0.54422(13) 0.108(8) Uiso 0.322(13) 1 d PD B 2
C6B C 0.5894(5) 0.7252(6) 0.55534(13) 0.093(7) Uiso 0.322(13) 1 d PD B 2
N6B N 0.5238(5) 0.6660(7) 0.57030(14) 0.158(11) Uiso 0.322(13) 1 d PD B 2
H6B1 H 0.4869 0.6755 0.5773 0.189 Uiso 0.322(13) 1 calc PR B 2
H6B2 H 0.5191 0.6188 0.5728 0.189 Uiso 0.322(13) 1 calc PR B 2
N7 N 0.6024(3) 0.7965(3) 0.55034(10) 0.0923(16) Uiso 1 1 d D . .
C8 C 0.6609(4) 0.8601(4) 0.53661(12) 0.100(2) Uani 1 1 d D B .
H8 H 0.6583 0.9077 0.5355 0.120 Uiso 1 1 calc R C 1
N9 N 0.7237(2) 0.8588(4) 0.52426(9) 0.0846(15) Uani 1 1 d D . .
O1 O 0.9181(2) 1.0261(2) 0.47979(11) 0.0717(11) Uiso 1 1 d . . .
H1 H 0.9071 1.0249 0.4629 0.107 Uiso 1 1 d . . .
O1W O 0.7963(3) 0.8494(3) 0.45999(11) 0.0859(13) Uiso 1 1 d . . .
H1W1 H 0.8375 0.8804 0.4455 0.129 Uiso 1 1 d . . .
H1W2 H 0.7712 0.8190 0.4443 0.129 Uiso 1 1 d . . .
O2W O 0.1911(10) 0.6716(10) 0.5685(5) 0.212(6) Uiso 0.67 1 d P . .
S1 S 0.4069(4) 0.7309(4) 0.56505(17) 0.143(3) Uiso 0.33 1 d PD . -1
O1A O 0.4560(8) 0.7063(8) 0.5824(3) 0.112(5) Uiso 0.33 1 d PD D -1
O2A O 0.4575(9) 0.7927(7) 0.5430(4) 0.30(2) Uiso 0.33 1 d PD . -1
O3A O 0.3435(10) 0.6615(11) 0.5490(3) 0.136(5) Uiso 0.33 1 d PD E -1
O4A O 0.3708(9) 0.7633(8) 0.5859(3) 0.127(6) Uiso 0.33 1 d PD F -1

loop_
_atom_site_aniso_label
_atom_site_aniso_U_11
_atom_site_aniso_U_22
_atom_site_aniso_U_33
_atom_site_aniso_U_23
_atom_site_aniso_U_13
_atom_site_aniso_U_12
Cu1 0.0538(6) 0.0538(6) 0.0744(11) 0.000 0.000 0.0269(3)
Cu2 0.0600(5) 0.0853(6) 0.0801(7) 0.0005(3) 0.0019(3) 0.0356(4)
C2 0.092(5) 0.081(4) 0.087(4) -0.001(4) 0.012(4) 0.026(4)
N3 0.083(4) 0.079(4) 0.078(3) -0.001(3) -0.011(3) 0.012(3)
C4 0.066(4) 0.090(5) 0.083(4) -0.010(4) -0.007(3) 0.028(4)
C8 0.086(5) 0.106(6) 0.101(5) 0.002(4) 0.007(4) 0.042(4)
N9 0.054(3) 0.091(4) 0.090(4) 0.005(3) 0.009(3) 0.023(3)

loop_
_atom_type_symbol
_atom_type_description
_atom_type_scat_dispersion_real
_atom_type_scat_dispersion_imag
_atom_type_scat_source
C C 0.0181 0.0091 'International Tables Vol C Tables 4.2.6.8 and 6.1.1.4'
H H 0.0000 0.0000 'International Tables Vol C Tables 4.2.6.8 and 6.1.1.4'
N N 0.0311 0.0180 'International Tables Vol C Tables 4.2.6.8 and 6.1.1.4'
O O 0.0492 0.0322 'International Tables Vol C Tables 4.2.6.8 and 6.1.1.4'
Cu Cu -1.9646 0.5888 'International Tables Vol C Tables 4.2.6.8 and 6.1.1.4'
S S 0.3331 0.5567 'International Tables Vol C Tables 4.2.6.8 and 6.1.1.4'

loop_
_geom_angle_atom_site_label_1
_geom_angle_atom_site_label_2
_geom_angle_atom_site_label_3
_geom_angle
_geom_angle_site_symmetry_1
_geom_angle_site_symmetry_3
O1 Cu1 O1 103.06(15) 2_765 3_675
O1 Cu1 O1 76.94(15) 2_765 19_776
O1 Cu1 O1 76.94(15) 3_675 19_776
O1 Cu1 O1 103.06(15) 2_765 .
O1 Cu1 O1 103.06(15) 3_675 .
O1 Cu1 O1 180.0(2) 19_776 .
O1 Cu1 O1 76.94(15) 2_765 21_656
O1 Cu1 O1 180.000(1) 3_675 21_656
O1 Cu1 O1 103.06(15) 19_776 21_656
O1 Cu1 O1 76.94(15) . 21_656
O1 Cu1 O1 180.0(2) 2_765 20_566
O1 Cu1 O1 76.94(15) 3_675 20_566
O1 Cu1 O1 103.06(15) 19_776 20_566
O1 Cu1 O1 76.94(15) . 20_566
O1 Cu1 O1 103.06(15) 21_656 20_566
O1 Cu1 Cu2 91.01(11) 2_765 .
O1 Cu1 Cu2 141.30(11) 3_675 .
O1 Cu1 Cu2 141.74(12) 19_776 .
O1 Cu1 Cu2 38.26(12) . .
O1 Cu1 Cu2 38.70(11) 21_656 .
O1 Cu1 Cu2 88.99(11) 20_566 .
O1 Cu2 O1 80.6(2) . 21_656
O1 Cu2 N3 91.9(2) . 20_566
O1 Cu2 N3 172.0(2) 21_656 20_566
O1 Cu2 N9 169.8(2) . .
O1 Cu2 N9 89.53(19) 21_656 .
N3 Cu2 N9 98.1(2) 20_566 .
O1 Cu2 O1W 87.60(17) . 20_566
O1 Cu2 O1W 90.74(16) 21_656 20_566
N3 Cu2 O1W 86.34(17) 20_566 20_566
N9 Cu2 O1W 95.31(18) . 20_566
O1 Cu2 O1W 87.86(16) . .
O1 Cu2 O1W 86.74(16) 21_656 .
N3 Cu2 O1W 95.62(17) 20_566 .
N9 Cu2 O1W 88.84(19) . .
O1W Cu2 O1W 175.12(19) 20_566 .
O1 Cu2 Cu1 40.27(11) . .
O1 Cu2 Cu1 40.36(11) 21_656 .
N3 Cu2 Cu1 131.99(18) 20_566 .
N9 Cu2 Cu1 129.88(16) . .
O1W Cu2 Cu1 87.85(11) 20_566 .
O1W Cu2 Cu1 87.52(11) . .
O1 Cu2 Cu2 38.15(12) . 20_566
O1 Cu2 Cu2 92.35(11) 21_656 20_566
N3 Cu2 Cu2 80.0(2) 20_566 20_566
N9 Cu2 Cu2 146.29(16) . 20_566
O1W Cu2 Cu2 51.03(11) 20_566 20_566
O1W Cu2 Cu2 124.86(11) . 20_566
Cu1 Cu2 Cu2 60.0 . 20_566
C6A N1 C2 131.0(6) . .
C6A N1 C5B 37.8(5) . .
C2 N1 C5B 93.2(5) . .
N1 C2 N3 119.0(6) . .
N1 C2 C5B 44.9(4) . .
N3 C2 C5B 74.1(5) . .
C2 N3 C4 113.5(5) . .
C2 N3 Cu2 122.7(5) . 21_656
C4 N3 Cu2 123.8(5) . 21_656
N9 C4 N3 130.3(6) . .
N9 C4 C5A 105.9(7) . .
N3 C4 C5A 123.8(7) . .
N9 C4 C5B 137.0(7) . .
N3 C4 C5B 92.6(6) . .
C5A C4 C5B 31.2(7) . .
C6A C5A N7 132.8(8) . .
C6A C5A C4 117.5(8) . .
N7 C5A C4 109.7(7) . .
C6A C5A C8 172.3(7) . .
N7 C5A C8 39.6(4) . .
C4 C5A C8 70.2(5) . .
N1 C6A N6A 125.2(9) . .
N1 C6A C5A 115.2(7) . .
N6A C6A C5A 119.6(9) . .
C6B C5B N1 132.6(8) . .
C6B C5B C4 105.8(8) . .
N1 C5B C4 121.6(8) . .
C6B C5B C2 174.5(8) . .
N1 C5B C2 41.9(4) . .
C4 C5B C2 79.8(6) . .
N7 C6B N6B 125.2(9) . .
N7 C6B C5B 115.3(7) . .
N6B C6B C5B 119.5(9) . .
C6B N7 C8 133.3(7) . .
C6B N7 C5A 37.5(5) . .
C8 N7 C5A 95.8(5) . .
N7 C8 N9 121.9(6) . .
N7 C8 C5A 44.7(4) . .
N9 C8 C5A 77.2(5) . .
C4 N9 C8 106.7(5) . .
C4 N9 Cu2 125.7(5) . .
C8 N9 Cu2 127.5(5) . .
Cu2 O1 Cu2 104.1(2) . 20_566
Cu2 O1 Cu1 101.48(18) . .
Cu2 O1 Cu1 100.94(18) 20_566 .
O2A O2W S1 65.9(10) 2_665 2_665
O3A S1 O1A 109.49(6) . .
O3A S1 O4A 109.48(6) . .
O1A S1 O4A 109.47(6) . .
O3A S1 O2A 109.46(6) . .
O1A S1 O2A 109.46(6) . .
O4A S1 O2A 109.46(6) . .
O3A S1 O2W 157.1(9) . 3_565
O1A S1 O2W 80.1(9) . 3_565
O4A S1 O2W 85.4(9) . 3_565
O2A S1 O2W 47.9(9) . 3_565
O2W O2A S1 66.2(11) 3_565 .

loop_
_geom_bond_atom_site_label_1
_geom_bond_atom_site_label_2
_geom_bond_distance
_geom_bond_site_symmetry_2
Cu1 O1 2.047(4) 2_765
Cu1 O1 2.047(4) 3_675
Cu1 O1 2.047(4) 19_776
Cu1 O1 2.047(4) .
Cu1 O1 2.047(4) 21_656
Cu1 O1 2.047(4) 20_566
Cu1 Cu2 3.1037(7) .
Cu2 O1 1.961(4) .
Cu2 O1 1.977(4) 21_656
Cu2 N3 1.988(5) 20_566
Cu2 N9 2.012(4) .
Cu2 O1W 2.444(5) 20_566
Cu2 O1W 2.463(5) .
Cu2 Cu2 3.1042(7) 20_566
N1 C6A 1.267(10) .
N1 C2 1.361(8) .
N1 C5B 1.440(10) .
C2 N3 1.381(9) .
C2 C5B 2.037(11) .
N3 C4 1.398(10) .
N3 Cu2 1.988(5) 21_656
C4 N9 1.257(10) .
C4 C5A 1.456(11) .
C4 C5B 1.538(12) .
C5A C6A 1.386(11) .
C5A N7 1.440(10) .
C5A C8 2.037(11) .
C6A N6A 1.351(11) .
C5B C6B 1.386(11) .
C6B N7 1.266(10) .
C6B N6B 1.352(11) .
N7 C8 1.304(8) .
C8 N9 1.315(9) .
O1 Cu2 1.977(4) 20_566
O2W O2A 1.17(2) 2_665
O2W S1 1.447(17) 2_665
S1 O3A 1.443(12) .
S1 O1A 1.443(12) .
S1 O4A 1.443(12) .
S1 O2A 1.443(12) .
S1 O2W 1.447(18) 3_565
O2A O2W 1.17(2) 3_565

loop_
_platon_squeeze_void_nr
_platon_squeeze_void_average_x
_platon_squeeze_void_average_y
_platon_squeeze_void_average_z
_platon_squeeze_void_volume
_platon_squeeze_void_count_electrons
_platon_squeeze_void_content
1 -0.009 0.486 0.003 5621 1836 ' '
